data_7000230
loop_
_publ_author_name
'Zhang, Jia-Sheng'
'Lin, Yue-Jian'
'Jin, Guo-Xin'

_publ_section_title
;
 Synthesis and characterization of heterometallic M--Ru (M = Co, Rh,
 Ir) clusters containing the nido-dicarborane-1,2-dithiolato chelating
 ligand
;
_journal_issue 1
_journal_name_full 'Dalton Transactions'
_journal_page_first 111
_journal_page_last 118
_journal_paper_doi 10.1039/b809520e
_journal_year 2009
_chemical_formula_sum 'C31 H58 B20 Ir2 Ru S4'
_chemical_formula_weight 1260.68
_chemical_name_systematic
;
?
;
_space_group_IT_number 15
_symmetry_cell_setting monoclinic
_symmetry_space_group_name_Hall '-C 2yc'
_symmetry_space_group_name_H-M 'C 1 2/c 1'
_atom_sites_solution_hydrogens geom
_atom_sites_solution_primary direct
_atom_sites_solution_secondary difmap
_audit_creation_method SHELXL-97
_cell_angle_alpha 90.00
_cell_angle_beta 102.374(7)
_cell_angle_gamma 90.00
_cell_formula_units_Z 4
_cell_length_a 12.142(7)
_cell_length_b 23.203(13)
_cell_length_c 18.029(10)
_cell_measurement_reflns_used 1000
_cell_measurement_temperature 298(2)
_cell_measurement_theta_max 26.277
_cell_measurement_theta_min 2.714
_cell_volume 4961(5)
_computing_cell_refinement 'Bruker SMART'
_computing_data_collection 'Bruker SMART'
_computing_data_reduction 'Bruker SHELXTL'
_computing_molecular_graphics 'Bruker SHELXTL'
_computing_publication_material 'Bruker SHELXTL'
_computing_structure_refinement 'SHELXL-97 (Sheldrick, 1997)'
_computing_structure_solution 'SHELXS-97 (Sheldrick, 1990)'
_diffrn_ambient_temperature 298(2)
_diffrn_measured_fraction_theta_full 0.976
_diffrn_measured_fraction_theta_max 0.976
_diffrn_measurement_device_type 'CCD area detector'
_diffrn_measurement_method 'phi and omega scans'
_diffrn_radiation_monochromator graphite
_diffrn_radiation_source 'fine-focus sealed tube'
_diffrn_radiation_type MoK\a
_diffrn_radiation_wavelength 0.71073
_diffrn_reflns_av_R_equivalents 0.0417
_diffrn_reflns_av_sigmaI/netI 0.0571
_diffrn_reflns_limit_h_max 15
_diffrn_reflns_limit_h_min -14
_diffrn_reflns_limit_k_max 26
_diffrn_reflns_limit_k_min -29
_diffrn_reflns_limit_l_max 14
_diffrn_reflns_limit_l_min -22
_diffrn_reflns_number 14040
_diffrn_reflns_theta_full 27.19
_diffrn_reflns_theta_max 27.19
_diffrn_reflns_theta_min 1.76
_diffrn_standards_decay_% 10.04
_exptl_absorpt_coefficient_mu 5.844
_exptl_absorpt_correction_T_max 0.5926
_exptl_absorpt_correction_T_min 0.4743
_exptl_absorpt_correction_type multi-scan
_exptl_absorpt_process_details sadabs
_exptl_crystal_density_diffrn 1.688
_exptl_crystal_density_method 'not measured'
_exptl_crystal_F_000 2424
_exptl_crystal_size_max 0.15
_exptl_crystal_size_mid 0.15
_exptl_crystal_size_min 0.10
_refine_diff_density_max 1.399
_refine_diff_density_min -1.239
_refine_diff_density_rms 0.166
_refine_ls_extinction_method none
_refine_ls_goodness_of_fit_ref 1.038
_refine_ls_hydrogen_treatment constr
_refine_ls_matrix_type full
_refine_ls_number_parameters 284
_refine_ls_number_reflns 5395
_refine_ls_number_restraints 79
_refine_ls_restrained_S_all 1.056
_refine_ls_R_factor_all 0.0745
_refine_ls_R_factor_gt 0.0391
_refine_ls_shift/su_max 0.003
_refine_ls_shift/su_mean 0.000
_refine_ls_structure_factor_coef Fsqd
_refine_ls_weighting_details 'calc w=1/[\s^2^(Fo^2^)+(0.0591P)^2^+2.9144P] where P=(Fo^2^+2Fc^2^)/3'
_refine_ls_weighting_scheme calc
_refine_ls_wR_factor_gt 0.0959
_refine_ls_wR_factor_ref 0.1126
_reflns_number_gt 3732
_reflns_number_total 5395
_reflns_threshold_expression >2sigma(I)
_cod_data_source_file b809520e.txt
_cod_data_source_block f50917b
_cod_depositor_comments
;
The following automatic conversions were performed:
'_symmetry_cell_setting' value 'Monoclinic' changed to 'monoclinic'
according to '/home/saulius/struct/CIF-dictionaries/cif_core.dic'
dictionary named 'cif_core.dic' version 2.4.1 from 2010-06-29.

Automatic conversion script
Id: cif_fix_enum 1527 2010-12-29 10:47:43Z saulius 
;
_cod_original_sg_symbol_H-M 'C2/c '
_cod_database_code 7000230

loop_
_symmetry_equiv_pos_as_xyz
'x, y, z'
'-x, y, -z+1/2'
'x+1/2, y+1/2, z'
'-x+1/2, y+1/2, -z+1/2'
'-x, -y, -z'
'x, -y, z-1/2'
'-x+1/2, -y+1/2, -z'
'x+1/2, -y+1/2, z-1/2'

loop_
_atom_site_label
_atom_site_type_symbol
_atom_site_fract_x
_atom_site_fract_y
_atom_site_fract_z
_atom_site_U_iso_or_equiv
_atom_site_adp_type
_atom_site_occupancy
_atom_site_symmetry_multiplicity
_atom_site_calc_flag
_atom_site_refinement_flags
_atom_site_disorder_assembly
_atom_site_disorder_group
Ir1 Ir 0.87611(3) 0.120435(12) 0.122127(16) 0.03420(11) Uani 1 1 d . . .
Ru2 Ru 1.0000 0.07254(3) 0.2500 0.0311(2) Uani 1 2 d S . .
S1 S 0.80008(16) 0.08194(8) 0.22171(11) 0.0359(4) Uani 1 1 d . . .
S2 S 0.94629(16) 0.02498(8) 0.12882(10) 0.0345(4) Uani 1 1 d . . .
B3 B 0.8257(8) -0.0468(4) 0.2254(5) 0.042(2) Uani 1 1 d . . .
H3 H 0.8973 -0.0443 0.2744 0.050 Uiso 1 1 calc R . .
B4 B 0.6852(8) -0.0386(5) 0.2359(6) 0.051(3) Uani 1 1 d . . .
H4 H 0.6652 -0.0307 0.2917 0.061 Uiso 1 1 calc R . .
B5 B 0.6047(8) -0.0056(5) 0.1528(6) 0.055(3) Uani 1 1 d . . .
H5 H 0.5340 0.0234 0.1555 0.067 Uiso 1 1 calc R . .
B6 B 0.6950(8) 0.0067(4) 0.0890(5) 0.047(2) Uani 1 1 d . . .
H6 H 0.6820 0.0436 0.0498 0.057 Uiso 1 1 calc R . .
B7 B 0.8275(10) -0.0932(4) 0.1476(5) 0.050(3) Uani 1 1 d . . .
H7 H 0.9001 -0.1210 0.1456 0.060 Uiso 1 1 calc R . .
B8 B 0.7357(10) -0.1059(4) 0.2099(6) 0.054(3) Uani 1 1 d . . .
H8 H 0.7482 -0.1429 0.2490 0.065 Uiso 1 1 calc R . .
B9 B 0.5982(10) -0.0817(5) 0.1648(7) 0.065(3) Uani 1 1 d . . .
H9 H 0.5214 -0.1028 0.1744 0.078 Uiso 1 1 calc R . .
B10 B 0.6068(9) -0.0535(4) 0.0750(6) 0.060(3) Uani 1 1 d . . .
H10 H 0.5353 -0.0564 0.0260 0.072 Uiso 1 1 calc R . .
B11 B 0.7474(9) -0.0599(4) 0.0640(6) 0.054(3) Uani 1 1 d . . .
H11 H 0.7694 -0.0662 0.0085 0.065 Uiso 1 1 calc R . .
B12 B 0.6862(11) -0.1142(5) 0.1107(7) 0.062(3) Uani 1 1 d . . .
H12 H 0.6662 -0.1569 0.0850 0.074 Uiso 1 1 calc R . .
C1 C 0.7456(6) 0.0104(3) 0.1858(4) 0.0378(17) Uani 1 1 d . . .
C2 C 0.8250(6) -0.0193(3) 0.1365(4) 0.0346(17) Uani 1 1 d . . .
C3 C 0.8098(8) 0.2074(4) 0.0999(6) 0.054(2) Uani 1 1 d . . .
C4 C 0.9192(8) 0.2058(4) 0.0880(5) 0.061(3) Uani 1 1 d . . .
C5 C 0.9213(9) 0.1651(5) 0.0285(6) 0.068(3) Uani 1 1 d U . .
C6 C 0.8143(10) 0.1438(5) 0.0044(6) 0.069(3) Uani 1 1 d U . .
C7 C 0.7444(8) 0.1699(4) 0.0438(7) 0.075(4) Uani 1 1 d . . .
C8 C 0.7658(12) 0.2443(6) 0.1550(8) 0.116(5) Uani 1 1 d U . .
H8A H 0.8245 0.2508 0.1991 0.174 Uiso 1 1 calc R . .
H8B H 0.7036 0.2252 0.1696 0.174 Uiso 1 1 calc R . .
H8C H 0.7410 0.2805 0.1316 0.174 Uiso 1 1 calc R . .
C9 C 1.0084(13) 0.2432(7) 0.1318(9) 0.134(6) Uani 1 1 d U . .
H9A H 1.0115 0.2785 0.1046 0.200 Uiso 1 1 calc R . .
H9B H 1.0797 0.2239 0.1389 0.200 Uiso 1 1 calc R . .
H9C H 0.9918 0.2516 0.1804 0.200 Uiso 1 1 calc R . .
C10 C 1.0261(15) 0.1527(8) 0.0000(11) 0.164(7) Uani 1 1 d U . .
H10A H 1.0539 0.1152 0.0168 0.246 Uiso 1 1 calc R . .
H10B H 1.0823 0.1812 0.0195 0.246 Uiso 1 1 calc R . .
H10C H 1.0091 0.1539 -0.0545 0.246 Uiso 1 1 calc R . .
C11 C 0.7721(15) 0.1031(7) -0.0607(9) 0.139(6) Uani 1 1 d U . .
H11A H 0.8341 0.0908 -0.0821 0.209 Uiso 1 1 calc R . .
H11B H 0.7172 0.1224 -0.0988 0.209 Uiso 1 1 calc R . .
H11C H 0.7380 0.0701 -0.0425 0.209 Uiso 1 1 calc R . .
C12 C 0.6181(11) 0.1629(7) 0.0378(8) 0.120(5) Uani 1 1 d U . .
H12A H 0.5870 0.1987 0.0506 0.180 Uiso 1 1 calc R . .
H12B H 0.6050 0.1334 0.0721 0.180 Uiso 1 1 calc R . .
H12C H 0.5827 0.1523 -0.0132 0.180 Uiso 1 1 calc R . .
C13 C 0.5000 0.2638(9) 0.2500 0.165(10) Uani 1 2 d SDU . .
H13 H 0.5000 0.3039 0.2500 0.198 Uiso 1 2 calc SR . .
C14 C 0.5774(11) 0.2401(6) 0.3080(8) 0.141(6) Uani 1 1 d DU . .
H14 H 0.6266 0.2619 0.3439 0.170 Uiso 1 1 calc R . .
C15 C 0.5760(13) 0.1811(6) 0.3086(8) 0.157(7) Uani 1 1 d DU . .
C16 C 0.5000 0.1559(8) 0.2500 0.112(7) Uani 1 2 d SDU . .
H16 H 0.5000 0.1159 0.2500 0.134 Uiso 1 2 calc SR . .
C17 C 0.641(3) 0.1537(11) 0.3642(15) 0.187(18) Uani 0.50 1 d PDU . .
H17A H 0.5976 0.1253 0.3842 0.280 Uiso 0.50 1 calc PR . .
H17B H 0.6727 0.1805 0.4035 0.280 Uiso 0.50 1 calc PR . .
H17C H 0.7005 0.1350 0.3459 0.280 Uiso 0.50 1 calc PR . .

loop_
_atom_site_aniso_label
_atom_site_aniso_U_11
_atom_site_aniso_U_22
_atom_site_aniso_U_33
_atom_site_aniso_U_23
_atom_site_aniso_U_13
_atom_site_aniso_U_12
Ir1 0.04042(18) 0.02752(16) 0.03185(16) 0.00282(12) 0.00153(11) 0.00049(14)
Ru2 0.0340(5) 0.0264(4) 0.0306(4) 0.000 0.0016(3) 0.000
S1 0.0373(10) 0.0310(10) 0.0383(10) -0.0025(8) 0.0060(8) 0.0023(8)
S2 0.0381(11) 0.0309(10) 0.0336(10) -0.0006(7) 0.0059(8) 0.0016(8)
B3 0.050(6) 0.035(5) 0.039(5) 0.003(4) 0.007(4) 0.000(4)
B4 0.043(6) 0.049(6) 0.061(7) 0.005(5) 0.015(5) -0.004(5)
B5 0.034(5) 0.057(7) 0.072(7) 0.006(5) 0.006(5) -0.012(5)
B6 0.043(5) 0.045(6) 0.046(6) 0.003(4) -0.010(4) -0.006(5)
B7 0.073(7) 0.028(5) 0.044(6) -0.006(4) 0.003(5) -0.008(5)
B8 0.065(7) 0.039(6) 0.055(6) 0.004(5) 0.005(5) -0.015(5)
B9 0.061(7) 0.055(7) 0.073(8) 0.011(6) 0.003(6) -0.026(6)
B10 0.059(7) 0.041(6) 0.068(7) -0.001(5) -0.012(5) -0.018(5)
B11 0.066(7) 0.044(6) 0.046(6) -0.003(5) -0.002(5) -0.010(5)
B12 0.075(8) 0.041(6) 0.062(7) 0.001(5) -0.001(6) -0.024(6)
C1 0.036(4) 0.035(4) 0.039(4) -0.004(3) 0.000(3) 0.000(3)
C2 0.041(4) 0.028(4) 0.030(4) 0.002(3) -0.001(3) -0.001(3)
C3 0.066(6) 0.027(4) 0.073(7) 0.013(4) 0.023(5) 0.009(4)
C4 0.064(6) 0.052(6) 0.054(6) 0.031(5) -0.015(5) -0.023(5)
C5 0.075(5) 0.074(5) 0.063(4) 0.025(4) 0.036(4) 0.014(4)
C6 0.094(5) 0.060(4) 0.047(4) 0.004(4) 0.002(4) 0.001(4)
C7 0.048(6) 0.049(6) 0.106(9) 0.043(6) -0.032(6) -0.006(5)
C8 0.127(6) 0.108(6) 0.114(6) 0.000(4) 0.033(5) 0.015(5)
C9 0.134(7) 0.124(7) 0.136(7) 0.016(5) 0.012(5) -0.017(5)
C10 0.166(8) 0.170(8) 0.164(8) 0.013(5) 0.052(5) 0.008(5)
C11 0.155(7) 0.131(7) 0.126(7) 0.002(5) 0.021(5) -0.005(5)
C12 0.109(6) 0.116(6) 0.127(6) 0.017(5) 0.009(5) 0.000(5)
C13 0.164(11) 0.167(11) 0.165(11) 0.000 0.039(5) 0.000
C14 0.144(7) 0.143(7) 0.143(7) -0.003(5) 0.042(5) -0.001(5)
C15 0.155(8) 0.162(8) 0.159(8) 0.000(5) 0.046(5) 0.002(5)
C16 0.111(8) 0.113(8) 0.113(8) 0.000 0.029(5) 0.000
C17 0.186(18) 0.190(18) 0.185(18) 0.002(5) 0.040(6) 0.002(5)

loop_
_atom_type_symbol
_atom_type_description
_atom_type_scat_dispersion_real
_atom_type_scat_dispersion_imag
_atom_type_scat_source
C C 0.0033 0.0016 'International Tables Vol C Tables 4.2.6.8 and 6.1.1.4'
H H 0.0000 0.0000 'International Tables Vol C Tables 4.2.6.8 and 6.1.1.4'
B B 0.0013 0.0007 'International Tables Vol C Tables 4.2.6.8 and 6.1.1.4'
S S 0.1246 0.1234 'International Tables Vol C Tables 4.2.6.8 and 6.1.1.4'
Ru Ru -1.2594 0.8363 'International Tables Vol C Tables 4.2.6.8 and 6.1.1.4'
Ir Ir -1.4442 7.9887 'International Tables Vol C Tables 4.2.6.8 and 6.1.1.4'

loop_
_geom_angle_atom_site_label_1
_geom_angle_atom_site_label_2
_geom_angle_atom_site_label_3
_geom_angle
_geom_angle_site_symmetry_1
_geom_angle_site_symmetry_3
_geom_angle_publ_flag
C5 Ir1 C6 37.0(4) . . ?
C5 Ir1 C4 38.8(4) . . ?
C6 Ir1 C4 63.1(4) . . ?
C5 Ir1 C3 63.6(4) . . ?
C6 Ir1 C3 63.3(4) . . ?
C4 Ir1 C3 37.3(4) . . ?
C5 Ir1 C7 61.3(4) . . ?
C6 Ir1 C7 36.2(4) . . ?
C4 Ir1 C7 62.0(3) . . ?
C3 Ir1 C7 38.2(4) . . ?
C5 Ir1 S1 170.4(3) . . ?
C6 Ir1 S1 136.9(3) . . ?
C4 Ir1 S1 135.8(3) . . ?
C3 Ir1 S1 107.5(2) . . ?
C7 Ir1 S1 109.5(3) . . ?
C5 Ir1 S2 109.9(3) . . ?
C6 Ir1 S2 109.3(3) . . ?
C4 Ir1 S2 139.6(3) . . ?
C3 Ir1 S2 172.5(3) . . ?
C7 Ir1 S2 136.1(3) . . ?
S1 Ir1 S2 78.61(7) . . ?
C5 Ir1 Ru2 132.7(3) . . ?
C6 Ir1 Ru2 162.0(3) . . ?
C4 Ir1 Ru2 119.5(2) . . ?
C3 Ir1 Ru2 130.8(3) . . ?
C7 Ir1 Ru2 161.8(4) . . ?
S1 Ir1 Ru2 55.53(6) . . ?
S2 Ir1 Ru2 56.22(5) . . ?
S1 Ru2 S1 169.49(10) 2_755 . ?
S1 Ru2 S2 107.56(7) 2_755 . ?
S1 Ru2 S2 77.42(6) . . ?
S1 Ru2 S2 77.42(6) 2_755 2_755 ?
S1 Ru2 S2 107.56(7) . 2_755 ?
S2 Ru2 S2 125.49(10) . 2_755 ?
S1 Ru2 Ir1 54.90(5) 2_755 2_755 ?
S1 Ru2 Ir1 119.99(5) . 2_755 ?
S2 Ru2 Ir1 162.44(5) . 2_755 ?
S2 Ru2 Ir1 54.74(5) 2_755 2_755 ?
S1 Ru2 Ir1 119.99(5) 2_755 . ?
S1 Ru2 Ir1 54.90(5) . . ?
S2 Ru2 Ir1 54.74(5) . . ?
S2 Ru2 Ir1 162.44(5) 2_755 . ?
Ir1 Ru2 Ir1 131.52(4) 2_755 . ?
C1 S1 Ir1 104.0(3) . . ?
C1 S1 Ru2 105.3(2) . . ?
Ir1 S1 Ru2 69.58(6) . . ?
C2 S2 Ir1 104.1(2) . . ?
C2 S2 Ru2 104.8(2) . . ?
Ir1 S2 Ru2 69.04(6) . . ?
C1 B3 C2 55.6(5) . . ?
C1 B3 B8 105.2(7) . . ?
C2 B3 B8 105.3(7) . . ?
C1 B3 B4 59.0(5) . . ?
C2 B3 B4 104.3(6) . . ?
B8 B3 B4 60.9(6) . . ?
C1 B3 B7 104.1(6) . . ?
C2 B3 B7 59.1(5) . . ?
B8 B3 B7 60.5(6) . . ?
B4 B3 B7 109.0(7) . . ?
C1 B3 H3 125.2 . . ?
C2 B3 H3 125.0 . . ?
B8 B3 H3 122.1 . . ?
B4 B3 H3 121.5 . . ?
B7 B3 H3 121.7 . . ?
C1 B4 B3 58.8(5) . . ?
C1 B4 B8 103.5(7) . . ?
B3 B4 B8 58.8(6) . . ?
C1 B4 B5 59.2(5) . . ?
B3 B4 B5 108.9(7) . . ?
B8 B4 B5 108.3(8) . . ?
C1 B4 B9 104.3(7) . . ?
B3 B4 B9 107.5(8) . . ?
B8 B4 B9 60.2(6) . . ?
B5 B4 B9 60.1(6) . . ?
C1 B4 H4 125.1 . . ?
B3 B4 H4 121.6 . . ?
B8 B4 H4 123.0 . . ?
B5 B4 H4 120.6 . . ?
B9 B4 H4 122.6 . . ?
C1 B5 B6 59.0(5) . . ?
C1 B5 B4 58.5(5) . . ?
B6 B5 B4 108.2(7) . . ?
C1 B5 B9 103.7(7) . . ?
B6 B5 B9 106.7(8) . . ?
B4 B5 B9 60.1(6) . . ?
C1 B5 B10 102.9(7) . . ?
B6 B5 B10 58.6(6) . . ?
B4 B5 B10 107.2(8) . . ?
B9 B5 B10 59.3(6) . . ?
C1 B5 H5 125.4 . . ?
B6 B5 H5 121.8 . . ?
B4 B5 H5 121.3 . . ?
B9 B5 H5 123.0 . . ?
B10 B5 H5 123.7 . . ?
C1 B6 C2 55.1(4) . . ?
C1 B6 B10 105.1(7) . . ?
C2 B6 B10 105.0(7) . . ?
C1 B6 B11 103.4(6) . . ?
C2 B6 B11 58.8(5) . . ?
B10 B6 B11 60.5(6) . . ?
C1 B6 B5 59.1(5) . . ?
C2 B6 B5 104.3(7) . . ?
B10 B6 B5 61.2(6) . . ?
B11 B6 B5 109.4(8) . . ?
C1 B6 H6 125.6 . . ?
C2 B6 H6 125.3 . . ?
B10 B6 H6 122.1 . . ?
B11 B6 H6 121.9 . . ?
B5 B6 H6 121.1 . . ?
C2 B7 B8 104.0(7) . . ?
C2 B7 B12 103.8(7) . . ?
B8 B7 B12 60.0(6) . . ?
C2 B7 B3 59.0(5) . . ?
B8 B7 B3 58.8(6) . . ?
B12 B7 B3 106.8(8) . . ?
C2 B7 B11 58.6(5) . . ?
B8 B7 B11 107.8(8) . . ?
B12 B7 B11 59.6(6) . . ?
B3 B7 B11 108.0(7) . . ?
C2 B7 H7 125.0 . . ?
B8 B7 H7 122.8 . . ?
B12 B7 H7 123.0 . . ?
B3 B7 H7 121.9 . . ?
B11 B7 H7 121.4 . . ?
B3 B8 B7 60.7(5) . . ?
B3 B8 B12 108.3(7) . . ?
B7 B8 B12 60.0(6) . . ?
B3 B8 B4 60.4(5) . . ?
B7 B8 B4 108.8(7) . . ?
B12 B8 B4 107.5(8) . . ?
B3 B8 B9 108.7(7) . . ?
B7 B8 B9 108.3(8) . . ?
B12 B8 B9 59.5(7) . . ?
B4 B8 B9 60.1(6) . . ?
B3 B8 H8 121.1 . . ?
B7 B8 H8 121.2 . . ?
B12 B8 H8 122.2 . . ?
B4 B8 H8 121.6 . . ?
B9 B8 H8 121.7 . . ?
B12 B9 B10 59.4(7) . . ?
B12 B9 B5 108.0(8) . . ?
B10 B9 B5 60.6(6) . . ?
B12 B9 B4 107.5(8) . . ?
B10 B9 B4 108.0(7) . . ?
B5 B9 B4 59.8(6) . . ?
B12 B9 B8 59.9(7) . . ?
B10 B9 B8 107.5(8) . . ?
B5 B9 B8 107.8(7) . . ?
B4 B9 B8 59.7(6) . . ?
B12 B9 H9 122.1 . . ?
B10 B9 H9 121.8 . . ?
B5 B9 H9 121.5 . . ?
B4 B9 H9 121.9 . . ?
B8 B9 H9 122.0 . . ?
B6 B10 B12 108.5(7) . . ?
B6 B10 B11 60.3(6) . . ?
B12 B10 B11 60.3(6) . . ?
B6 B10 B9 108.6(7) . . ?
B12 B10 B9 60.1(7) . . ?
B11 B10 B9 108.6(8) . . ?
B6 B10 B5 60.2(6) . . ?
B12 B10 B5 108.1(8) . . ?
B11 B10 B5 108.4(7) . . ?
B9 B10 B5 60.0(6) . . ?
B6 B10 H10 121.3 . . ?
B12 B10 H10 121.6 . . ?
B11 B10 H10 121.3 . . ?
B9 B10 H10 121.4 . . ?
B5 B10 H10 121.7 . . ?
C2 B11 B6 59.7(5) . . ?
C2 B11 B12 104.2(7) . . ?
B6 B11 B12 106.9(8) . . ?
C2 B11 B10 104.7(7) . . ?
B6 B11 B10 59.2(6) . . ?
B12 B11 B10 59.4(7) . . ?
C2 B11 B7 59.0(5) . . ?
B6 B11 B7 108.9(7) . . ?
B12 B11 B7 59.8(6) . . ?
B10 B11 B7 107.8(8) . . ?
C2 B11 H11 124.4 . . ?
B6 B11 H11 121.4 . . ?
B12 B11 H11 123.2 . . ?
B10 B11 H11 122.9 . . ?
B7 B11 H11 121.1 . . ?
B10 B12 B9 60.5(7) . . ?
B10 B12 B11 60.3(6) . . ?
B9 B12 B11 109.0(8) . . ?
B10 B12 B7 109.2(7) . . ?
B9 B12 B7 109.1(8) . . ?
B11 B12 B7 60.6(6) . . ?
B10 B12 B8 108.9(8) . . ?
B9 B12 B8 60.6(7) . . ?
B11 B12 B8 108.5(7) . . ?
B7 B12 B8 59.9(6) . . ?
B10 B12 H12 121.0 . . ?
B9 B12 H12 120.9 . . ?
B11 B12 H12 121.3 . . ?
B7 B12 H12 121.0 . . ?
B8 B12 H12 121.4 . . ?
C2 C1 B3 62.7(5) . . ?
C2 C1 B4 112.6(6) . . ?
B3 C1 B4 62.2(5) . . ?
C2 C1 B6 62.8(5) . . ?
B3 C1 B6 115.6(6) . . ?
B4 C1 B6 113.7(6) . . ?
C2 C1 B5 112.7(6) . . ?
B3 C1 B5 114.3(7) . . ?
B4 C1 B5 62.3(6) . . ?
B6 C1 B5 61.9(5) . . ?
C2 C1 S1 111.5(5) . . ?
B3 C1 S1 114.9(5) . . ?
B4 C1 S1 124.9(6) . . ?
B6 C1 S1 114.9(5) . . ?
B5 C1 S1 124.5(6) . . ?
C1 C2 B11 111.1(6) . . ?
C1 C2 B3 61.7(5) . . ?
B11 C2 B3 113.4(6) . . ?
C1 C2 B7 111.1(6) . . ?
B11 C2 B7 62.4(5) . . ?
B3 C2 B7 61.8(5) . . ?
C1 C2 B6 62.1(5) . . ?
B11 C2 B6 61.5(5) . . ?
B3 C2 B6 114.3(6) . . ?
B7 C2 B6 113.2(6) . . ?
C1 C2 S2 113.1(5) . . ?
B11 C2 S2 124.8(6) . . ?
B3 C2 S2 115.8(5) . . ?
B7 C2 S2 125.0(6) . . ?
B6 C2 S2 115.5(5) . . ?
C4 C3 C7 106.1(9) . . ?
C4 C3 C8 127.4(10) . . ?
C7 C3 C8 126.3(10) . . ?
C4 C3 Ir1 71.1(5) . . ?
C7 C3 Ir1 72.3(5) . . ?
C8 C3 Ir1 125.4(8) . . ?
C3 C4 C5 107.7(8) . . ?
C3 C4 C9 121.1(11) . . ?
C5 C4 C9 131.2(11) . . ?
C3 C4 Ir1 71.6(5) . . ?
C5 C4 Ir1 69.8(5) . . ?
C9 C4 Ir1 125.3(8) . . ?
C6 C5 C4 107.9(9) . . ?
C6 C5 C10 129.8(13) . . ?
C4 C5 C10 122.3(13) . . ?
C6 C5 Ir1 72.0(6) . . ?
C4 C5 Ir1 71.4(5) . . ?
C10 C5 Ir1 123.7(10) . . ?
C7 C6 C5 109.2(10) . . ?
C7 C6 C11 122.6(12) . . ?
C5 C6 C11 127.8(12) . . ?
C7 C6 Ir1 73.9(6) . . ?
C5 C6 Ir1 70.9(6) . . ?
C11 C6 Ir1 126.5(9) . . ?
C6 C7 C3 109.0(9) . . ?
C6 C7 C12 130.3(11) . . ?
C3 C7 C12 120.7(12) . . ?
C6 C7 Ir1 69.9(6) . . ?
C3 C7 Ir1 69.5(5) . . ?
C12 C7 Ir1 124.7(8) . . ?
C3 C8 H8A 109.5 . . ?
C3 C8 H8B 109.5 . . ?
H8A C8 H8B 109.5 . . ?
C3 C8 H8C 109.5 . . ?
H8A C8 H8C 109.5 . . ?
H8B C8 H8C 109.5 . . ?
C4 C9 H9A 109.5 . . ?
C4 C9 H9B 109.5 . . ?
H9A C9 H9B 109.5 . . ?
C4 C9 H9C 109.5 . . ?
H9A C9 H9C 109.5 . . ?
H9B C9 H9C 109.5 . . ?
C5 C10 H10A 109.5 . . ?
C5 C10 H10B 109.5 . . ?
H10A C10 H10B 109.5 . . ?
C5 C10 H10C 109.5 . . ?
H10A C10 H10C 109.5 . . ?
H10B C10 H10C 109.5 . . ?
C6 C11 H11A 109.5 . . ?
C6 C11 H11B 109.5 . . ?
H11A C11 H11B 109.5 . . ?
C6 C11 H11C 109.5 . . ?
H11A C11 H11C 109.5 . . ?
H11B C11 H11C 109.5 . . ?
C7 C12 H12A 109.5 . . ?
C7 C12 H12B 109.5 . . ?
H12A C12 H12B 109.5 . . ?
C7 C12 H12C 109.5 . . ?
H12A C12 H12C 109.5 . . ?
H12B C12 H12C 109.5 . . ?
C14 C13 C14 132.4(19) 2_655 . ?
C14 C13 H13 113.8 2_655 . ?
C14 C13 H13 113.8 . . ?
C13 C14 C15 113.7(13) . . ?
C13 C14 H14 123.2 . . ?
C15 C14 H14 123.2 . . ?
C17 C15 C14 119.2(14) . . ?
C17 C15 C16 125.5(14) . . ?
C14 C15 C16 115.2(13) . . ?
C15 C16 C15 129.8(18) . 2_655 ?
C15 C16 H16 115.1 . . ?
C15 C16 H16 115.1 2_655 . ?
C15 C17 H17A 109.5 . . ?
C15 C17 H17B 109.5 . . ?
H17A C17 H17B 109.5 . . ?
C15 C17 H17C 109.5 . . ?
H17A C17 H17C 109.5 . . ?
H17B C17 H17C 109.5 . . ?

loop_
_geom_bond_atom_site_label_1
_geom_bond_atom_site_label_2
_geom_bond_distance
_geom_bond_site_symmetry_2
_geom_bond_publ_flag
Ir1 C5 2.150(9) . ?
Ir1 C6 2.163(10) . ?
Ir1 C4 2.170(8) . ?
Ir1 C3 2.177(8) . ?
Ir1 C7 2.213(8) . ?
Ir1 S1 2.363(2) . ?
Ir1 S2 2.367(2) . ?
Ir1 Ru2 2.7068(11) . ?
Ru2 S1 2.381(2) 2_755 ?
Ru2 S1 2.381(2) . ?
Ru2 S2 2.409(2) . ?
Ru2 S2 2.409(2) 2_755 ?
Ru2 Ir1 2.7068(11) 2_755 ?
S1 C1 1.853(8) . ?
S2 C2 1.825(8) . ?
B3 C1 1.708(12) . ?
B3 C2 1.723(11) . ?
B3 B8 1.739(13) . ?
B3 B4 1.767(13) . ?
B3 B7 1.771(13) . ?
B3 H3 1.1000 . ?
B4 C1 1.712(12) . ?
B4 B8 1.776(15) . ?
B4 B5 1.778(15) . ?
B4 B9 1.782(15) . ?
B4 H4 1.1000 . ?
B5 C1 1.726(12) . ?
B5 B6 1.774(15) . ?
B5 B9 1.782(16) . ?
B5 B10 1.792(16) . ?
B5 H5 1.1000 . ?
B6 C1 1.723(12) . ?
B6 C2 1.734(12) . ?
B6 B10 1.744(14) . ?
B6 B11 1.765(15) . ?
B6 H6 1.1000 . ?
B7 C2 1.725(12) . ?
B7 B8 1.768(15) . ?
B7 B12 1.770(15) . ?
B7 B11 1.785(14) . ?
B7 H7 1.1000 . ?
B8 B12 1.770(16) . ?
B8 B9 1.784(16) . ?
B8 H8 1.1000 . ?
B9 B12 1.763(18) . ?
B9 B10 1.769(16) . ?
B9 H9 1.1000 . ?
B10 B12 1.751(16) . ?
B10 B11 1.767(16) . ?
B10 H10 1.1000 . ?
B11 C2 1.719(12) . ?
B11 B12 1.766(15) . ?
B11 H11 1.1000 . ?
B12 H12 1.1000 . ?
C1 C2 1.600(10) . ?
C3 C4 1.390(13) . ?
C3 C7 1.437(14) . ?
C3 C8 1.494(15) . ?
C4 C5 1.434(14) . ?
C4 C9 1.478(16) . ?
C5 C6 1.370(14) . ?
C5 C10 1.498(18) . ?
C6 C7 1.360(15) . ?
C6 C11 1.508(17) . ?
C7 C12 1.522(15) . ?
C8 H8A 0.9600 . ?
C8 H8B 0.9600 . ?
C8 H8C 0.9600 . ?
C9 H9A 0.9600 . ?
C9 H9B 0.9600 . ?
C9 H9C 0.9600 . ?
C10 H10A 0.9600 . ?
C10 H10B 0.9600 . ?
C10 H10C 0.9600 . ?
C11 H11A 0.9600 . ?
C11 H11B 0.9600 . ?
C11 H11C 0.9600 . ?
C12 H12A 0.9600 . ?
C12 H12B 0.9600 . ?
C12 H12C 0.9600 . ?
C13 C14 1.364(9) 2_655 ?
C13 C14 1.364(9) . ?
C13 H13 0.9300 . ?
C14 C15 1.369(9) . ?
C14 H14 0.9300 . ?
C15 C17 1.301(19) . ?
C15 C16 1.375(9) . ?
C16 C15 1.375(9) 2_655 ?
C16 H16 0.9300 . ?
C17 H17A 0.9600 . ?
C17 H17B 0.9600 . ?
C17 H17C 0.9600 . ?
